data_4003587
loop_
_publ_author_name
'Gai, Minqiang'
'Tong, Tinghao'
'Wang, Ying'
'Yang, Zhihua'
'Pan, Shilie'

_publ_section_title
;
 New Alkaline-Earth Metal Fluoroiodates Exhibiting Large Birefringence and
 Short Ultraviolet Cutoff Edge with Highly Polarizable (IO3F)2-- Units
;
_journal_name_full 'Chemistry of Materials'
_journal_paper_doi 10.1021/acs.chemmater.0c01452
_journal_year 2020
_chemical_formula_moiety 'I4 O12 Sr2'
_chemical_formula_sum 'I4 O12 Sr2'
_chemical_formula_weight 874.84
_space_group_crystal_system triclinic
_space_group_IT_number 2
_space_group_name_Hall '-P 1'
_space_group_name_H-M_alt 'P -1'
_atom_sites_solution_primary dual
_audit_creation_date 2018-06-02
_audit_creation_method
;
Olex2 1.2
(compiled 2018.05.18 svn.r3508 for OlexSys, GUI svn.r5497)
;
_cell_angle_alpha 84.259(4)
_cell_angle_beta 84.715(3)
_cell_angle_gamma 63.544(3)
_cell_formula_units_Z 2
_cell_length_a 7.024(2)
_cell_length_b 7.064(2)
_cell_length_c 13.100(4)
_cell_measurement_reflns_used 2042
_cell_measurement_temperature 296(2)
_cell_measurement_theta_max 27.50
_cell_measurement_theta_min 3.23
_cell_volume 578.2(3)
_computing_cell_refinement 'SAINT V8.38A (?, 2016)'
_computing_data_reduction 'SAINT V8.38A (?, 2016)'
_computing_molecular_graphics 'Olex2 (Dolomanov et al., 2009)'
_computing_publication_material 'Olex2 (Dolomanov et al., 2009)'
_computing_structure_refinement 'ShelXL (Sheldrick, 2015)'
_computing_structure_solution 'ShelXT (Sheldrick, 2015)'
_diffrn_ambient_temperature 296.15
_diffrn_measured_fraction_theta_full 0.980
_diffrn_measured_fraction_theta_max 0.967
_diffrn_measurement_device_type 'Bruker APEX-II CCD'
_diffrn_measurement_method '\f and \w scans'
_diffrn_radiation_type MoK\a
_diffrn_radiation_wavelength 0.71073
_diffrn_reflns_av_R_equivalents 0.0217
_diffrn_reflns_av_unetI/netI 0.0402
_diffrn_reflns_Laue_measured_fraction_full 0.980
_diffrn_reflns_Laue_measured_fraction_max 0.967
_diffrn_reflns_limit_h_max 9
_diffrn_reflns_limit_h_min -5
_diffrn_reflns_limit_k_max 9
_diffrn_reflns_limit_k_min -7
_diffrn_reflns_limit_l_max 17
_diffrn_reflns_limit_l_min -14
_diffrn_reflns_number 3603
_diffrn_reflns_point_group_measured_fraction_full 0.980
_diffrn_reflns_point_group_measured_fraction_max 0.967
_diffrn_reflns_theta_full 25.242
_diffrn_reflns_theta_max 27.529
_diffrn_reflns_theta_min 3.130
_diffrn_standards_number 0
_exptl_absorpt_coefficient_mu 19.962
_exptl_absorpt_correction_T_max 0.7456
_exptl_absorpt_correction_T_min 0.4596
_exptl_absorpt_correction_type multi-scan
_exptl_absorpt_process_details
'SADABS-2016/2 (Bruker,2016/2) was used for absorption correction. wR2(int) was 0.0944 before and 0.0333 after correction. The Ratio of minimum to maximum transmission is 0.6164. The \l/2 correction factor is Not present.'
_exptl_crystal_colour colourless
_exptl_crystal_colour_primary colourless
_exptl_crystal_density_diffrn 5.025
_exptl_crystal_description block
_exptl_crystal_F_000 768
_exptl_crystal_size_max 0.171
_exptl_crystal_size_mid 0.121
_exptl_crystal_size_min 0.108
_refine_diff_density_max 1.486
_refine_diff_density_min -2.945
_refine_diff_density_rms 0.437
_refine_ls_extinction_method none
_refine_ls_goodness_of_fit_ref 1.048
_refine_ls_hydrogen_treatment undef
_refine_ls_matrix_type full
_refine_ls_number_parameters 163
_refine_ls_number_reflns 2579
_refine_ls_number_restraints 0
_refine_ls_restrained_S_all 1.048
_refine_ls_R_factor_all 0.0359
_refine_ls_R_factor_gt 0.0328
_refine_ls_shift/su_max 0.001
_refine_ls_shift/su_mean 0.000
_refine_ls_structure_factor_coef Fsqd
_refine_ls_weighting_details 'w=1/[\s^2^(Fo^2^)+(0.0568P)^2^+0.7052P] where P=(Fo^2^+2Fc^2^)/3'
_refine_ls_weighting_scheme calc
_refine_ls_wR_factor_gt 0.0902
_refine_ls_wR_factor_ref 0.0931
_reflns_Friedel_coverage 0.000
_reflns_number_gt 2356
_reflns_number_total 2579
_reflns_threshold_expression 'I > 2\s(I)'
_cod_data_source_file cm0c01452_si_005.cif
_cod_data_source_block 1
_cod_database_code 4003587
_shelx_shelxl_version_number 2016/6
_shelx_space_group_comment
;
The symmetry employed for this shelxl refinement is uniquely defined
by the following loop, which should always be used as a source of
symmetry information in preference to the above space-group names.
They are only intended as comments.
;
_olex2_refinement_description
;
;
_olex2_submission_special_instructions 'No special instructions were received'

loop_
_space_group_symop_operation_xyz
'x, y, z'
'-x, -y, -z'

loop_
_atom_site_label
_atom_site_type_symbol
_atom_site_fract_x
_atom_site_fract_y
_atom_site_fract_z
_atom_site_U_iso_or_equiv
_atom_site_adp_type
_atom_site_occupancy
_atom_site_site_symmetry_order
_atom_site_calc_flag
_atom_site_refinement_flags_posn
_atom_site_refinement_flags_adp
_atom_site_refinement_flags_occupancy
_atom_site_disorder_assembly
_atom_site_disorder_group
I1 I 0.16301(6) 0.95513(6) 0.12136(3) 0.00921(13) Uani 1 1 d . . . . .
I2 I 0.83342(6) 0.61073(6) 0.11754(3) 0.00853(13) Uani 1 1 d . . . . .
I3 I 0.81486(6) 0.16791(6) 0.36385(3) 0.01101(13) Uani 1 1 d . . . . .
I4 I 0.81434(6) 0.48614(6) 0.61422(3) 0.01151(13) Uani 1 1 d . . . . .
Sr1 Sr 0.45168(10) 0.31473(10) 0.12700(5) 0.01050(15) Uani 1 1 d . . . . .
Sr2 Sr 0.51306(9) 0.13371(10) 0.63552(5) 0.01116(16) Uani 1 1 d . . . . .
O1 O 0.2370(7) 0.9425(8) -0.0136(4) 0.0158(10) Uani 1 1 d . . . . .
O2 O 0.4039(7) 0.9473(7) 0.1669(4) 0.0129(10) Uani 1 1 d . . . . .
O3 O 0.1856(7) 0.6914(7) 0.1563(4) 0.0149(10) Uani 1 1 d . . . . .
O4 O 0.6500(7) 0.5349(7) 0.0669(4) 0.0125(9) Uani 1 1 d . . . . .
O5 O 0.7942(7) 0.5715(7) 0.2531(4) 0.0147(10) Uani 1 1 d . . . . .
O6 O 1.0756(6) 0.3681(7) 0.0950(4) 0.0115(9) Uani 1 1 d . . . . .
O7 O 0.7339(8) 0.1054(8) 0.2488(4) 0.0267(12) Uani 1 1 d . . . . .
O8 O 1.0808(7) -0.0471(7) 0.3624(5) 0.0224(12) Uani 1 1 d . . . . .
O9 O 0.6799(7) 0.0528(8) 0.4542(4) 0.0188(11) Uani 1 1 d . . . . .
O10 O 0.5663(7) 0.4681(7) 0.6437(4) 0.0206(11) Uani 1 1 d . . . . .
O11 O 0.7834(8) 0.5644(8) 0.4797(4) 0.0222(11) Uani 1 1 d . . . . .
O12 O 0.7398(8) 0.7292(7) 0.6762(4) 0.0217(11) Uani 1 1 d . . . . .

loop_
_atom_site_aniso_label
_atom_site_aniso_U_11
_atom_site_aniso_U_22
_atom_site_aniso_U_33
_atom_site_aniso_U_23
_atom_site_aniso_U_13
_atom_site_aniso_U_12
I1 0.0086(2) 0.0068(2) 0.0126(2) -0.00128(17) 0.00094(17) -0.00395(17)
I2 0.0076(2) 0.0065(2) 0.0115(2) -0.00022(17) 0.00003(16) -0.00332(16)
I3 0.0095(2) 0.0087(2) 0.0146(3) -0.00198(16) 0.00044(16) -0.00369(16)
I4 0.0088(2) 0.0082(2) 0.0171(3) 0.00008(17) -0.00085(17) -0.00355(16)
Sr1 0.0082(3) 0.0090(3) 0.0137(3) 0.0003(2) -0.0007(2) -0.0034(2)
Sr2 0.0103(3) 0.0105(3) 0.0125(3) -0.0007(2) -0.0005(2) -0.0045(2)
O1 0.020(2) 0.020(2) 0.008(2) -0.0006(19) 0.0012(19) -0.009(2)
O2 0.014(2) 0.012(2) 0.015(3) -0.0029(19) -0.0015(19) -0.0067(18)
O3 0.015(2) 0.008(2) 0.025(3) -0.004(2) 0.002(2) -0.0085(19)
O4 0.011(2) 0.014(2) 0.015(3) -0.0007(19) -0.0039(18) -0.0078(18)
O5 0.016(2) 0.020(2) 0.004(2) -0.0006(19) 0.0016(18) -0.005(2)
O6 0.005(2) 0.009(2) 0.019(3) -0.0018(18) 0.0000(17) -0.0002(17)
O7 0.020(3) 0.030(3) 0.022(3) -0.005(2) -0.002(2) -0.002(2)
O8 0.008(2) 0.014(2) 0.045(4) -0.012(2) 0.001(2) -0.0021(19)
O9 0.019(2) 0.026(3) 0.017(3) -0.002(2) 0.001(2) -0.015(2)
O10 0.010(2) 0.013(2) 0.037(3) 0.002(2) 0.002(2) -0.0060(19)
O11 0.024(3) 0.031(3) 0.008(3) 0.001(2) 0.000(2) -0.009(2)
O12 0.024(3) 0.014(2) 0.027(3) -0.006(2) -0.008(2) -0.006(2)

loop_
_atom_type_symbol
_atom_type_description
_atom_type_scat_dispersion_real
_atom_type_scat_dispersion_imag
_atom_type_scat_source
I I -0.4742 1.8119 'International Tables Vol C Tables 4.2.6.8 and 6.1.1.4'
O O 0.0106 0.0060 'International Tables Vol C Tables 4.2.6.8 and 6.1.1.4'
Sr Sr -1.5307 3.2498 'International Tables Vol C Tables 4.2.6.8 and 6.1.1.4'

loop_
_geom_angle_atom_site_label_1
_geom_angle_atom_site_label_2
_geom_angle_atom_site_label_3
_geom_angle
_geom_angle_site_symmetry_1
_geom_angle_site_symmetry_3
_geom_angle_publ_flag
Sr1 I1 Sr2 64.123(17) 1_565 2_666 ?
O1 I1 Sr1 86.51(15) . 1_565 ?
O1 I1 Sr2 132.57(15) . 2_666 ?
O1 I1 O2 98.7(2) . . ?
O1 I1 O3 102.0(2) . . ?
O2 I1 Sr1 39.63(14) . 1_565 ?
O2 I1 Sr2 35.41(15) . 2_666 ?
O3 I1 Sr1 143.59(15) . 1_565 ?
O3 I1 Sr2 85.36(16) . 2_666 ?
O3 I1 O2 104.0(2) . . ?
Sr1 I2 Sr1 122.376(17) 2_665 1_655 ?
Sr1 I2 Sr2 119.60(2) 1_655 2_666 ?
Sr1 I2 Sr2 117.96(3) 2_665 2_666 ?
O4 I2 Sr1 39.96(15) . 2_665 ?
O4 I2 Sr1 130.39(14) . 1_655 ?
O4 I2 Sr2 97.82(15) . 2_666 ?
O4 I2 O6 97.7(2) . . ?
O5 I2 Sr1 139.56(15) . 2_665 ?
O5 I2 Sr1 92.83(15) . 1_655 ?
O5 I2 Sr2 35.03(15) . 2_666 ?
O5 I2 O4 103.0(2) . . ?
O5 I2 O6 99.3(2) . . ?
O6 I2 Sr1 32.86(14) . 1_655 ?
O6 I2 Sr1 101.22(15) . 2_665 ?
O6 I2 Sr2 134.16(15) . 2_666 ?
Sr2 I3 Sr1 64.955(18) 2_656 . ?
O7 I3 Sr1 27.10(16) . . ?
O7 I3 Sr2 55.59(18) . 2_656 ?
O8 I3 Sr1 121.62(19) . . ?
O8 I3 Sr2 100.77(15) . 2_656 ?
O8 I3 O7 96.5(2) . . ?
O9 I3 Sr1 100.02(16) . . ?
O9 I3 Sr2 40.62(16) . 2_656 ?
O9 I3 O7 96.2(2) . . ?
O9 I3 O8 100.0(2) . . ?
Sr1 I4 Sr2 87.557(19) 2_666 . ?
O10 I4 Sr1 65.92(19) . 2_666 ?
O10 I4 Sr2 32.44(16) . . ?
O10 I4 O12 96.8(2) . . ?
O11 I4 Sr1 139.85(17) . 2_666 ?
O11 I4 Sr2 97.34(17) . . ?
O11 I4 O10 98.3(2) . . ?
O11 I4 O12 105.2(2) . . ?
O12 I4 Sr1 45.93(17) . 2_666 ?
O12 I4 Sr2 127.54(16) . . ?
I2 Sr1 I1 64.30(2) 1_455 1_545 ?
I2 Sr1 I1 65.412(16) 2_665 1_545 ?
I2 Sr1 I2 57.624(17) 2_665 1_455 ?
I4 Sr1 I1 92.64(2) 2_666 1_545 ?
I4 Sr1 I2 68.058(18) 2_666 1_455 ?
I4 Sr1 I2 125.68(3) 2_666 2_665 ?
O1 Sr1 I1 89.37(11) 2_665 1_545 ?
O1 Sr1 I2 136.18(11) 2_665 1_455 ?
O1 Sr1 I2 80.10(11) 2_665 2_665 ?
O1 Sr1 I4 152.16(11) 2_665 2_666 ?
O1 Sr1 O2 78.76(14) 2_665 1_545 ?
O1 Sr1 O4 75.11(15) 2_665 2_665 ?
O1 Sr1 O12 134.20(15) 2_665 2_666 ?
O2 Sr1 I1 24.94(9) 1_545 1_545 ?
O2 Sr1 I2 86.74(9) 1_545 1_455 ?
O2 Sr1 I2 86.01(10) 1_545 2_665 ?
O2 Sr1 I4 91.66(10) 1_545 2_666 ?
O2 Sr1 O12 64.55(14) 1_545 2_666 ?
O3 Sr1 I1 110.59(10) . 1_545 ?
O3 Sr1 I2 47.38(10) . 1_455 ?
O3 Sr1 I2 85.51(12) . 2_665 ?
O3 Sr1 I4 55.25(12) . 2_666 ?
O3 Sr1 O1 147.76(15) . 2_665 ?
O3 Sr1 O2 129.03(13) . 1_545 ?
O3 Sr1 O4 79.52(15) . 2_665 ?
O3 Sr1 O4 75.34(14) . . ?
O3 Sr1 O6 69.97(14) . 1_455 ?
O3 Sr1 O12 77.76(15) . 2_666 ?
O4 Sr1 I1 90.53(9) 2_665 1_545 ?
O4 Sr1 I1 160.89(11) . 1_545 ?
O4 Sr1 I2 25.46(9) 2_665 2_665 ?
O4 Sr1 I2 97.82(11) . 2_665 ?
O4 Sr1 I2 115.69(10) . 1_455 ?
O4 Sr1 I2 71.07(9) 2_665 1_455 ?
O4 Sr1 I4 132.59(10) 2_665 2_666 ?
O4 Sr1 I4 105.13(11) . 2_666 ?
O4 Sr1 O1 78.23(15) . 2_665 ?
O4 Sr1 O2 109.08(14) 2_665 1_545 ?
O4 Sr1 O2 155.63(14) . 1_545 ?
O4 Sr1 O4 72.36(15) . 2_665 ?
O4 Sr1 O6 131.46(14) . 1_455 ?
O4 Sr1 O12 129.99(15) . 2_666 ?
O4 Sr1 O12 141.12(14) 2_665 2_666 ?
O6 Sr1 I1 43.35(10) 1_455 1_545 ?
O6 Sr1 I2 47.51(11) 1_455 2_665 ?
O6 Sr1 I2 22.71(10) 1_455 1_455 ?
O6 Sr1 I4 81.78(11) 1_455 2_666 ?
O6 Sr1 O1 117.23(15) 1_455 2_665 ?
O6 Sr1 O2 67.53(13) 1_455 1_545 ?
O6 Sr1 O4 68.84(14) 1_455 2_665 ?
O6 Sr1 O12 73.88(15) 1_455 2_666 ?
O7 Sr1 I1 101.88(13) . 1_545 ?
O7 Sr1 I2 140.79(13) . 1_455 ?
O7 Sr1 I2 152.85(13) . 2_665 ?
O7 Sr1 I4 76.71(13) . 2_666 ?
O7 Sr1 O1 75.71(17) . 2_665 ?
O7 Sr1 O2 77.41(16) . 1_545 ?
O7 Sr1 O3 121.63(17) . . ?
O7 Sr1 O4 89.22(17) . . ?
O7 Sr1 O4 148.05(16) . 2_665 ?
O7 Sr1 O6 137.99(17) . 1_455 ?
O7 Sr1 O12 70.50(16) . 2_666 ?
O12 Sr1 I1 68.91(10) 2_666 1_545 ?
O12 Sr1 I2 70.30(10) 2_666 1_455 ?
O12 Sr1 I2 121.18(10) 2_666 2_665 ?
O12 Sr1 I4 27.17(10) 2_666 2_666 ?
I3 Sr2 I1 117.16(2) 2_656 2_666 ?
I3 Sr2 I4 174.20(2) 2_656 . ?
I4 Sr2 I1 68.235(17) . 2_666 ?
O2 Sr2 I1 23.42(9) 2_666 2_666 ?
O2 Sr2 I3 96.71(9) 2_666 2_656 ?
O2 Sr2 I4 88.09(9) 2_666 . ?
O2 Sr2 O5 69.93(14) 2_666 2_666 ?
O2 Sr2 O7 68.63(14) 2_666 2_656 ?
O2 Sr2 O9 121.74(14) 2_666 2_656 ?
O2 Sr2 O11 137.06(15) 2_666 2_666 ?
O5 Sr2 I1 82.40(11) 2_666 2_666 ?
O5 Sr2 I3 90.92(10) 2_666 2_656 ?
O5 Sr2 I4 87.67(10) 2_666 . ?
O5 Sr2 O7 76.24(14) 2_666 2_656 ?
O5 Sr2 O9 105.49(15) 2_666 2_656 ?
O7 Sr2 I1 90.52(11) 2_656 2_666 ?
O7 Sr2 I3 28.68(11) 2_656 2_656 ?
O7 Sr2 I4 155.05(11) 2_656 . ?
O8 Sr2 I1 53.28(13) 2_756 2_666 ?
O8 Sr2 I3 137.66(10) 2_756 2_656 ?
O8 Sr2 I4 46.78(10) 2_756 . ?
O8 Sr2 O2 75.80(16) 2_756 2_666 ?
O8 Sr2 O5 123.19(15) 2_756 2_666 ?
O8 Sr2 O7 129.51(15) 2_756 2_656 ?
O8 Sr2 O9 131.11(15) 2_756 2_656 ?
O8 Sr2 O11 127.68(16) 2_756 2_666 ?
O9 Sr2 I1 124.30(11) . 2_666 ?
O9 Sr2 I1 139.28(11) 2_656 2_666 ?
O9 Sr2 I3 26.04(10) 2_656 2_656 ?
O9 Sr2 I3 96.05(10) . 2_656 ?
O9 Sr2 I4 81.85(10) . . ?
O9 Sr2 I4 149.87(11) 2_656 . ?
O9 Sr2 O2 143.53(15) . 2_666 ?
O9 Sr2 O5 143.73(15) . 2_666 ?
O9 Sr2 O7 54.69(15) 2_656 2_656 ?
O9 Sr2 O7 122.20(15) . 2_656 ?
O9 Sr2 O8 71.79(17) . 2_756 ?
O9 Sr2 O9 71.49(16) . 2_656 ?
O9 Sr2 O10 95.84(16) . . ?
O9 Sr2 O11 77.79(16) . 2_666 ?
O9 Sr2 O12 84.01(17) . 1_545 ?
O10 Sr2 I1 73.38(13) . 2_666 ?
O10 Sr2 I3 154.37(10) . 2_656 ?
O10 Sr2 I4 22.20(10) . . ?
O10 Sr2 O2 86.96(16) . 2_666 ?
O10 Sr2 O5 66.46(15) . 2_666 ?
O10 Sr2 O7 140.76(16) . 2_656 ?
O10 Sr2 O8 67.84(15) . 2_756 ?
O10 Sr2 O9 146.78(17) . 2_656 ?
O10 Sr2 O11 74.29(17) . 2_666 ?
O10 Sr2 O12 135.55(16) . 1_545 ?
O11 Sr2 I1 142.31(12) 2_666 2_666 ?
O11 Sr2 I3 86.19(12) 2_666 2_656 ?
O11 Sr2 I4 88.08(12) 2_666 . ?
O11 Sr2 O5 67.19(15) 2_666 2_666 ?
O11 Sr2 O7 102.66(15) 2_666 2_656 ?
O11 Sr2 O9 73.05(16) 2_666 2_656 ?
O12 Sr2 I1 70.50(12) 1_545 2_666 ?
O12 Sr2 I3 68.38(11) 1_545 2_656 ?
O12 Sr2 I4 116.59(11) 1_545 . ?
O12 Sr2 O2 69.40(15) 1_545 2_666 ?
O12 Sr2 O5 131.17(16) 1_545 2_666 ?
O12 Sr2 O7 64.57(15) 1_545 2_656 ?
O12 Sr2 O8 70.06(15) 1_545 2_756 ?
O12 Sr2 O9 75.05(16) 1_545 2_656 ?
O12 Sr2 O11 146.90(16) 1_545 2_666 ?
I1 O1 Sr1 135.7(2) . 2_665 ?
I1 O2 Sr1 115.4(2) . 1_565 ?
I1 O2 Sr2 121.2(2) . 2_666 ?
Sr2 O2 Sr1 100.23(15) 2_666 1_565 ?
I1 O3 Sr1 137.3(2) . . ?
I2 O4 Sr1 137.8(2) . . ?
I2 O4 Sr1 114.6(2) . 2_665 ?
Sr1 O4 Sr1 107.64(15) . 2_665 ?
I2 O5 Sr2 122.4(2) . 2_666 ?
I2 O6 Sr1 124.4(2) . 1_655 ?
I3 O7 Sr1 133.4(3) . . ?
I3 O7 Sr2 95.7(2) . 2_656 ?
Sr1 O7 Sr2 94.86(16) . 2_656 ?
I3 O8 Sr2 143.1(2) . 2_756 ?
I3 O9 Sr2 133.7(2) . . ?
I3 O9 Sr2 113.3(2) . 2_656 ?
Sr2 O9 Sr2 108.51(16) . 2_656 ?
I4 O10 Sr2 125.4(2) . . ?
I4 O11 Sr2 136.5(3) . 2_666 ?
I4 O12 Sr1 106.9(2) . 2_666 ?
I4 O12 Sr2 137.3(3) . 1_565 ?
Sr2 O12 Sr1 99.07(16) 1_565 2_666 ?

loop_
_geom_bond_atom_site_label_1
_geom_bond_atom_site_label_2
_geom_bond_distance
_geom_bond_site_symmetry_2
_geom_bond_publ_flag
I1 Sr1 3.9017(10) 1_565 ?
I1 Sr2 3.9214(12) 2_666 ?
I1 O1 1.796(5) . ?
I1 O2 1.822(4) . ?
I1 O3 1.812(4) . ?
I2 Sr1 3.8991(13) 1_655 ?
I2 Sr1 3.8021(12) 2_665 ?
I2 Sr2 3.9306(11) 2_666 ?
I2 O4 1.797(4) . ?
I2 O5 1.785(5) . ?
I2 O6 1.825(4) . ?
I3 Sr1 3.9582(11) . ?
I3 Sr2 3.7697(10) 2_656 ?
I3 O7 1.818(6) . ?
I3 O8 1.807(5) . ?
I3 O9 1.802(5) . ?
I4 Sr1 3.7958(12) 2_666 ?
I4 Sr2 3.8988(10) . ?
I4 O10 1.807(4) . ?
I4 O11 1.797(5) . ?
I4 O12 1.812(5) . ?
Sr1 O1 2.587(5) 2_665 ?
Sr1 O2 2.756(4) 1_545 ?
Sr1 O3 2.522(4) . ?
Sr1 O4 2.542(4) . ?
Sr1 O4 2.685(5) 2_665 ?
Sr1 O6 2.565(4) 1_455 ?
Sr1 O7 2.482(5) . ?
Sr1 O12 2.850(6) 2_666 ?
Sr2 O2 2.655(5) 2_666 ?
Sr2 O5 2.673(5) 2_666 ?
Sr2 O7 3.126(6) 2_656 ?
Sr2 O8 2.640(5) 2_756 ?
Sr2 O9 2.551(5) . ?
Sr2 O9 2.673(5) 2_656 ?
Sr2 O10 2.564(5) . ?
Sr2 O11 2.672(5) 2_666 ?
Sr2 O12 2.604(5) 1_545 ?
